data_7053500
loop_
_publ_author_name
'Huang, Yong-Qing'
'Liu, Guang-Xiang'
'Zhou, Xia-Ying'
'Okamura, Taka-aki'
'Su, Zhi'
'Fan, Jian'
'Sun, Wei-Yin'
'Yu, Jin-Quan'
'Ueyama, Norikazu'

_publ_section_title
;
 Syntheses, crystal structures and properties of silver(i) and copper(ii)
 complexes with an oxazoline-containing tetradentate ligand
;
_journal_issue 11
_journal_name_full 'New Journal of Chemistry'
_journal_page_first 2436
_journal_paper_doi 10.1039/c0nj00092b
_journal_volume 34
_journal_year 2010
_chemical_formula_moiety 'C46 H60.64 Cu4 N12 O20.32 '
_chemical_formula_sum 'C46 H60.64 Cu4 N12 O20.63'
_chemical_formula_weight 1360.98
_chemical_name_common (Cu4(L)2(OCH3)2(OH)2)(NO3)2-0.32(H2O)
_chemical_name_systematic
;
[Cu4(L)2(OCH3)2(OH)2](NO3)2-0.32(H2O)
;
_space_group_IT_number 14
_symmetry_cell_setting monoclinic
_symmetry_Int_Tables_number 14
_symmetry_space_group_name_Hall '-P 2ybc'
_symmetry_space_group_name_H-M 'P 1 21/c 1'
_atom_sites_solution_hydrogens geom
_atom_sites_solution_primary direct
_atom_sites_solution_secondary difmap
_audit_creation_date 'Wed Dec 28 20:00:19 2005'
_audit_creation_method SHELXL-97
_cell_angle_alpha 90.00
_cell_angle_beta 94.420(5)
_cell_angle_gamma 90.00
_cell_formula_units_Z 4
_cell_length_a 13.3839(19)
_cell_length_b 15.715(2)
_cell_length_c 26.095(4)
_cell_measurement_reflns_used 32711
_cell_measurement_temperature 200
_cell_measurement_theta_max 27.6
_cell_measurement_theta_min 3.0
_cell_volume 5472.2(13)
_computing_structure_refinement 'SHELXL-97 (Sheldrick, 1997)'
_computing_structure_solution 'SIR92 (Altomare et al., 1994)'
_diffrn_ambient_temperature 200
_diffrn_detector_area_resol_mean 10.00
_diffrn_measured_fraction_theta_full 0.999
_diffrn_measured_fraction_theta_max 0.999
_diffrn_measurement_device_type 'Rigaku RAXIS-RAPID Imaging Plate'
_diffrn_measurement_method \w
_diffrn_radiation_monochromator graphite
_diffrn_radiation_source 'fine-focus sealed tube'
_diffrn_radiation_type MoK\a
_diffrn_radiation_wavelength 0.71075
_diffrn_reflns_av_R_equivalents 0.0929
_diffrn_reflns_av_sigmaI/netI 0.0688
_diffrn_reflns_limit_h_max 15
_diffrn_reflns_limit_h_min -15
_diffrn_reflns_limit_k_max 18
_diffrn_reflns_limit_k_min -18
_diffrn_reflns_limit_l_max 31
_diffrn_reflns_limit_l_min -31
_diffrn_reflns_number 39744
_diffrn_reflns_theta_full 25.00
_diffrn_reflns_theta_max 25.00
_diffrn_reflns_theta_min 3.00
_exptl_absorpt_coefficient_mu 1.622
_exptl_absorpt_correction_T_max 0.850
_exptl_absorpt_correction_T_min 0.495
_exptl_absorpt_correction_type multi-scan
_exptl_absorpt_process_details '(Higashi, 1995)'
_exptl_crystal_colour blue
_exptl_crystal_density_diffrn 1.663
_exptl_crystal_density_method 'not measured'
_exptl_crystal_description platelet
_exptl_crystal_F_000 2823
_exptl_crystal_size_max 0.450
_exptl_crystal_size_mid 0.400
_exptl_crystal_size_min 0.100
_refine_diff_density_max 0.851
_refine_diff_density_min -0.616
_refine_diff_density_rms 0.132
_refine_ls_extinction_method none
_refine_ls_goodness_of_fit_ref 1.098
_refine_ls_hydrogen_treatment constr
_refine_ls_matrix_type full
_refine_ls_number_parameters 775
_refine_ls_number_reflns 9628
_refine_ls_number_restraints 63
_refine_ls_restrained_S_all 1.102
_refine_ls_R_factor_all 0.0930
_refine_ls_R_factor_gt 0.0730
_refine_ls_shift/su_max 0.001
_refine_ls_shift/su_mean 0.000
_refine_ls_structure_factor_coef Fsqd
_refine_ls_weighting_details 'calc w=1/[\s^2^(Fo^2^)+(0.0527P)^2^+39.0896P] where P=(Fo^2^+2Fc^2^)/3'
_refine_ls_weighting_scheme calc
_refine_ls_wR_factor_gt 0.1795
_refine_ls_wR_factor_ref 0.1904
_reflns_number_gt 7327
_reflns_number_total 9628
_reflns_threshold_expression I>2\s(I)
_cod_data_source_file c0nj00092b.txt
_cod_data_source_block 6
_cod_original_cell_volume 5472.0(14)
_cod_original_sg_symbol_H-M 'P 21/c'
_cod_database_code 7053500

loop_
_symmetry_equiv_pos_as_xyz
'x, y, z'
'-x, y+1/2, -z+1/2'
'-x, -y, -z'
'x, -y-1/2, z-1/2'

loop_
_atom_site_label
_atom_site_type_symbol
_atom_site_fract_x
_atom_site_fract_y
_atom_site_fract_z
_atom_site_U_iso_or_equiv
_atom_site_adp_type
_atom_site_occupancy
_atom_site_symmetry_multiplicity
_atom_site_calc_flag
_atom_site_refinement_flags
Cu1 Cu 0.20563(6) 0.47846(5) 0.87756(3) 0.0297(2) Uani 1 1 d .
Cu2 Cu 0.35820(6) 0.61235(5) 0.87178(3) 0.0307(2) Uani 1 1 d .
Cu3 Cu 0.13385(6) 0.48675(5) 0.60727(3) 0.0319(2) Uani 1 1 d .
Cu4 Cu 0.29040(6) 0.60834(5) 0.60293(3) 0.0321(2) Uani 1 1 d .
O13 O 0.3149(5) 0.5587(4) 1.0343(2) 0.0628(18) Uani 1 1 d .
O12 O 0.3532(5) 0.6035(4) 0.9611(2) 0.0545(16) Uani 1 1 d .
O11 O 0.2437(4) 0.5019(4) 0.96689(19) 0.0476(14) Uani 1 1 d .
O31 O 0.0304(6) 0.7266(7) 0.5533(4) 0.110(3) Uani 1 1 d .
O32 O 0.1321(6) 0.7693(6) 0.5015(3) 0.094(3) Uani 1 1 d .
O33 O -0.0241(6) 0.7894(7) 0.4832(3) 0.101(3) Uani 1 1 d .
O21 O 0.1349(4) 0.4882(4) 0.5156(2) 0.0539(15) Uani 1 1 d .
O22 O 0.2654(5) 0.5736(4) 0.5145(2) 0.0610(18) Uani 1 1 d .
O23 O 0.2401(5) 0.4751(4) 0.4571(2) 0.0589(16) Uani 1 1 d .
O41 O 0.4013(9) 0.3680(13) 0.5741(5) 0.117(7) Uani 0.631(12) 1 d PDU
O41B O 0.3553(18) 0.3769(13) 0.5596(8) 0.085(7) Uani 0.369(12) 1 d PDU
O42 O 0.4249(5) 0.3119(6) 0.5010(3) 0.088(2) Uani 1 1 d DU
O43 O 0.2807(7) 0.3092(8) 0.5310(3) 0.077(4) Uani 0.631(12) 1 d PDU
O43B O 0.443(2) 0.4459(9) 0.5092(9) 0.108(9) Uani 0.369(12) 1 d PDU
O51 O 0.2144(3) 0.5974(3) 0.85816(17) 0.0324(10) Uani 1 1 d .
O52 O 0.3457(4) 0.4895(3) 0.86368(18) 0.0336(11) Uani 1 1 d .
O61 O 0.1497(4) 0.6089(3) 0.61564(18) 0.0354(11) Uani 1 1 d .
O62 O 0.2777(4) 0.4900(3) 0.62321(19) 0.0360(11) Uani 1 1 d .
O71 O 0.5000 0.5000 0.5000 0.146(11) Uani 0.631(12) 2 d SP
O101 O -0.1093(4) 0.4791(4) 0.8733(2) 0.0546(16) Uani 1 1 d .
O201 O 0.1982(4) 0.2135(3) 0.8722(2) 0.0469(13) Uani 1 1 d .
O301 O 0.6687(4) 0.6183(4) 0.8619(2) 0.0561(16) Uani 1 1 d .
O401 O 0.3571(4) 0.8781(3) 0.85580(18) 0.0410(12) Uani 1 1 d .
N1 N -0.0181(5) 0.4913(4) 0.5967(2) 0.0378(14) Uani 1 1 d .
H1 H -0.0308 0.5190 0.5654 0.045 Uiso 1 1 calc R
N01 N 0.3039(5) 0.5556(4) 0.9872(2) 0.0365(14) Uani 1 1 d .
N2 N 0.1144(5) 0.3585(4) 0.6040(2) 0.0400(14) Uani 1 1 d .
H2 H 0.1178 0.3442 0.5696 0.048 Uiso 1 1 calc R
N03 N 0.0459(6) 0.7620(6) 0.5119(3) 0.059(2) Uani 1 1 d .
N3 N 0.4408(4) 0.6129(4) 0.5971(2) 0.0360(14) Uani 1 1 d .
H3 H 0.4483 0.6017 0.5626 0.043 Uiso 1 1 calc R
N02 N 0.2145(5) 0.5107(4) 0.4966(2) 0.0449(16) Uani 1 1 d .
N4 N 0.2938(5) 0.7337(4) 0.5850(2) 0.0351(13) Uani 1 1 d .
H4 H 0.2541 0.7387 0.5543 0.042 Uiso 1 1 calc R
N04 N 0.3683(6) 0.3334(8) 0.5344(4) 0.054(3) Uani 0.631(12) 1 d PD
N04B N 0.4068(14) 0.3785(7) 0.5227(6) 0.068(7) Uani 0.369(12) 1 d PD
N101 N 0.0576(5) 0.4811(4) 0.8833(2) 0.0370(14) Uani 1 1 d .
N201 N 0.2115(5) 0.3532(4) 0.8874(2) 0.0354(13) Uani 1 1 d .
N301 N 0.5084(5) 0.6130(4) 0.8773(2) 0.0403(15) Uani 1 1 d .
N401 N 0.3522(4) 0.7396(4) 0.8726(2) 0.0320(13) Uani 1 1 d .
C1 C -0.0582(7) 0.4045(5) 0.5874(4) 0.058(2) Uani 1 1 d .
H5 H -0.1268 0.4008 0.5990 0.070 Uiso 1 1 calc R
H6 H -0.0618 0.3918 0.5502 0.070 Uiso 1 1 calc R
C2 C 0.0064(6) 0.3429(6) 0.6152(4) 0.057(2) Uani 1 1 d .
H7 H -0.0138 0.2845 0.6046 0.068 Uiso 1 1 calc R
H8 H -0.0004 0.3483 0.6526 0.068 Uiso 1 1 calc R
C3 C 0.4715(6) 0.7033(5) 0.6039(3) 0.0381(17) Uani 1 1 d .
H9 H 0.5394 0.7122 0.5922 0.046 Uiso 1 1 calc R
H10 H 0.4722 0.7200 0.6405 0.046 Uiso 1 1 calc R
C4 C 0.3956(6) 0.7553(5) 0.5719(3) 0.0410(18) Uani 1 1 d .
H11 H 0.4083 0.8166 0.5782 0.049 Uiso 1 1 calc R
H12 H 0.4021 0.7439 0.5350 0.049 Uiso 1 1 calc R
C10 C -0.0714(6) 0.5434(5) 0.6336(3) 0.0389(17) Uani 1 1 d .
H13 H -0.1442 0.5405 0.6238 0.047 Uiso 1 1 calc R
H14 H -0.0504 0.6035 0.6305 0.047 Uiso 1 1 calc R
C11 C -0.0532(5) 0.5167(5) 0.6895(3) 0.0372(16) Uani 1 1 d .
C12 C -0.1293(6) 0.4819(6) 0.7157(3) 0.051(2) Uani 1 1 d .
H15 H -0.1910 0.4677 0.6973 0.061 Uiso 1 1 calc R
C13 C -0.1174(6) 0.4671(6) 0.7683(3) 0.052(2) Uani 1 1 d .
H16 H -0.1704 0.4424 0.7854 0.063 Uiso 1 1 calc R
C14 C -0.0283(5) 0.4885(5) 0.7958(3) 0.0374(17) Uani 1 1 d .
C15 C 0.0499(5) 0.5213(5) 0.7695(3) 0.0385(17) Uani 1 1 d .
H17 H 0.1124 0.5334 0.7877 0.046 Uiso 1 1 calc R
C16 C 0.0375(5) 0.5362(5) 0.7176(3) 0.0371(16) Uani 1 1 d .
H18 H 0.0909 0.5601 0.7005 0.044 Uiso 1 1 calc R
C20 C 0.1823(6) 0.2970(5) 0.6333(3) 0.0377(16) Uani 1 1 d .
H19 H 0.2519 0.3077 0.6247 0.045 Uiso 1 1 calc R
H20 H 0.1641 0.2386 0.6218 0.045 Uiso 1 1 calc R
C21 C 0.1789(5) 0.3014(5) 0.6907(3) 0.0373(16) Uani 1 1 d .
C22 C 0.1255(6) 0.2409(5) 0.7168(3) 0.0454(19) Uani 1 1 d .
H21 H 0.0853 0.2001 0.6979 0.054 Uiso 1 1 calc R
C23 C 0.1306(6) 0.2399(5) 0.7696(3) 0.0462(19) Uani 1 1 d .
H22 H 0.0953 0.1972 0.7867 0.055 Uiso 1 1 calc R
C24 C 0.1860(6) 0.2994(5) 0.7983(3) 0.0383(17) Uani 1 1 d .
C25 C 0.2376(6) 0.3625(5) 0.7723(3) 0.0438(19) Uani 1 1 d .
H23 H 0.2757 0.4047 0.7912 0.053 Uiso 1 1 calc R
C26 C 0.2324(6) 0.3625(5) 0.7195(3) 0.0418(18) Uani 1 1 d .
H24 H 0.2666 0.4056 0.7023 0.050 Uiso 1 1 calc R
C30 C 0.5123(5) 0.5535(5) 0.6253(3) 0.0378(17) Uani 1 1 d .
H25 H 0.5781 0.5576 0.6106 0.045 Uiso 1 1 calc R
H26 H 0.4876 0.4945 0.6201 0.045 Uiso 1 1 calc R
C31 C 0.5260(5) 0.5716(4) 0.6822(3) 0.0373(16) Uani 1 1 d .
C32 C 0.6141(6) 0.6071(6) 0.7040(3) 0.049(2) Uani 1 1 d .
H27 H 0.6652 0.6225 0.6823 0.058 Uiso 1 1 calc R
C33 C 0.6295(6) 0.6208(6) 0.7560(3) 0.049(2) Uani 1 1 d .
H28 H 0.6909 0.6447 0.7699 0.059 Uiso 1 1 calc R
C34 C 0.5552(5) 0.5996(5) 0.7885(3) 0.0397(17) Uani 1 1 d .
C35 C 0.4661(6) 0.5628(5) 0.7667(3) 0.0415(18) Uani 1 1 d .
H29 H 0.4148 0.5471 0.7881 0.050 Uiso 1 1 calc R
C36 C 0.4526(6) 0.5493(5) 0.7143(3) 0.0421(18) Uani 1 1 d .
H30 H 0.3920 0.5244 0.7001 0.050 Uiso 1 1 calc R
C40 C 0.2502(6) 0.7955(4) 0.6207(2) 0.0355(16) Uani 1 1 d .
H31 H 0.1766 0.7876 0.6184 0.043 Uiso 1 1 calc R
H32 H 0.2636 0.8538 0.6087 0.043 Uiso 1 1 calc R
C41 C 0.2890(6) 0.7885(4) 0.6766(3) 0.0338(16) Uani 1 1 d .
C42 C 0.3487(6) 0.8521(5) 0.6991(3) 0.0380(17) Uani 1 1 d .
H33 H 0.3735 0.8955 0.6782 0.046 Uiso 1 1 calc R
C43 C 0.3729(6) 0.8537(5) 0.7514(3) 0.0374(16) Uani 1 1 d .
H34 H 0.4134 0.8983 0.7663 0.045 Uiso 1 1 calc R
C44 C 0.3378(6) 0.7895(4) 0.7825(3) 0.0343(16) Uani 1 1 d .
C45 C 0.2818(6) 0.7236(5) 0.7598(3) 0.0404(18) Uani 1 1 d .
H35 H 0.2603 0.6782 0.7803 0.049 Uiso 1 1 calc R
C46 C 0.2573(6) 0.7237(5) 0.7076(3) 0.0388(17) Uani 1 1 d .
H36 H 0.2180 0.6785 0.6925 0.047 Uiso 1 1 calc R
C51 C 0.1457(6) 0.6595(5) 0.8720(3) 0.0464(19) Uani 1 1 d .
H37 H 0.0772 0.6388 0.8639 0.056 Uiso 1 1 calc R
H38 H 0.1559 0.7121 0.8529 0.056 Uiso 1 1 calc R
H39 H 0.1560 0.6708 0.9090 0.056 Uiso 1 1 calc R
C52 C 0.4214(6) 0.4322(5) 0.8836(4) 0.055(2) Uani 1 1 d .
H40 H 0.4219 0.4304 0.9211 0.066 Uiso 1 1 calc R
H41 H 0.4868 0.4516 0.8738 0.066 Uiso 1 1 calc R
H42 H 0.4076 0.3752 0.8695 0.066 Uiso 1 1 calc R
C101 C -0.0222(6) 0.4815(5) 0.8523(3) 0.0416(18) Uani 1 1 d .
C102 C -0.0878(7) 0.4804(9) 0.9290(4) 0.073(3) Uani 1 1 d .
H43 H -0.1154 0.4292 0.9450 0.087 Uiso 1 1 calc R
H44 H -0.1167 0.5317 0.9441 0.087 Uiso 1 1 calc R
C103 C 0.0230(6) 0.4815(7) 0.9365(3) 0.052(2) Uani 1 1 d .
H45 H 0.0481 0.4308 0.9559 0.062 Uiso 1 1 calc R
H46 H 0.0467 0.5333 0.9554 0.062 Uiso 1 1 calc R
C201 C 0.1988(6) 0.2932(5) 0.8543(3) 0.0394(17) Uani 1 1 d .
C202 C 0.2110(7) 0.2191(5) 0.9285(3) 0.0461(19) Uani 1 1 d .
H47 H 0.2695 0.1852 0.9422 0.055 Uiso 1 1 calc R
H48 H 0.1504 0.1984 0.9441 0.055 Uiso 1 1 calc R
C203 C 0.2274(7) 0.3122(5) 0.9392(3) 0.049(2) Uani 1 1 d .
H49 H 0.1788 0.3340 0.9628 0.059 Uiso 1 1 calc R
H50 H 0.2962 0.3228 0.9546 0.059 Uiso 1 1 calc R
C301 C 0.5731(6) 0.6108(5) 0.8442(3) 0.0418(18) Uani 1 1 d .
C302 C 0.6713(7) 0.6267(7) 0.9173(3) 0.065(3) Uani 1 1 d .
H51 H 0.7001 0.6823 0.9286 0.078 Uiso 1 1 calc R
H52 H 0.7114 0.5806 0.9346 0.078 Uiso 1 1 calc R
C303 C 0.5635(6) 0.6205(6) 0.9288(3) 0.054(2) Uani 1 1 d .
H53 H 0.5522 0.5698 0.9502 0.065 Uiso 1 1 calc R
H54 H 0.5424 0.6719 0.9471 0.065 Uiso 1 1 calc R
C401 C 0.3512(5) 0.7975(4) 0.8387(3) 0.0316(15) Uani 1 1 d .
C402 C 0.3682(6) 0.8742(5) 0.9117(3) 0.0429(18) Uani 1 1 d .
H55 H 0.3175 0.9102 0.9269 0.051 Uiso 1 1 calc R
H56 H 0.4358 0.8933 0.9249 0.051 Uiso 1 1 calc R
C403 C 0.3527(6) 0.7822(5) 0.9238(3) 0.0407(18) Uani 1 1 d .
H57 H 0.4079 0.7603 0.9476 0.049 Uiso 1 1 calc R
H58 H 0.2883 0.7735 0.9393 0.049 Uiso 1 1 calc R

loop_
_atom_site_aniso_label
_atom_site_aniso_U_11
_atom_site_aniso_U_22
_atom_site_aniso_U_33
_atom_site_aniso_U_23
_atom_site_aniso_U_13
_atom_site_aniso_U_12
Cu1 0.0310(4) 0.0285(4) 0.0298(4) 0.0014(3) 0.0027(3) -0.0036(4)
Cu2 0.0335(5) 0.0283(4) 0.0298(4) 0.0017(3) -0.0008(3) -0.0043(4)
Cu3 0.0349(5) 0.0302(5) 0.0308(4) -0.0034(3) 0.0038(4) -0.0037(4)
Cu4 0.0361(5) 0.0309(5) 0.0295(4) -0.0031(3) 0.0039(3) -0.0048(4)
O13 0.087(5) 0.064(4) 0.038(3) -0.009(3) 0.013(3) -0.030(4)
O12 0.073(4) 0.056(4) 0.034(3) 0.005(3) 0.002(3) -0.032(3)
O11 0.058(4) 0.048(3) 0.036(3) -0.006(2) 0.003(3) -0.020(3)
O31 0.058(5) 0.163(9) 0.109(7) 0.065(7) 0.001(5) 0.007(5)
O32 0.066(5) 0.157(9) 0.058(4) 0.017(5) -0.005(4) -0.008(5)
O33 0.078(5) 0.159(9) 0.064(5) 0.014(5) -0.005(4) 0.037(6)
O21 0.051(3) 0.073(4) 0.039(3) 0.007(3) 0.011(3) -0.013(3)
O22 0.093(5) 0.060(4) 0.031(3) -0.014(3) 0.012(3) -0.037(4)
O23 0.082(4) 0.053(4) 0.043(3) -0.016(3) 0.012(3) -0.011(3)
O41 0.056(8) 0.157(13) 0.144(13) -0.079(11) 0.037(7) -0.002(8)
O41B 0.059(11) 0.095(14) 0.107(14) -0.021(10) 0.052(9) 0.010(9)
O42 0.068(5) 0.115(7) 0.080(5) -0.029(5) -0.002(4) 0.034(5)
O43 0.074(7) 0.114(9) 0.043(6) 0.003(5) 0.009(5) 0.007(6)
O43B 0.103(16) 0.119(17) 0.100(15) 0.020(14) -0.003(12) -0.028(13)
O51 0.035(3) 0.028(2) 0.034(2) 0.000(2) 0.001(2) 0.001(2)
O52 0.034(3) 0.028(2) 0.039(3) 0.003(2) 0.004(2) 0.002(2)
O61 0.037(3) 0.031(3) 0.038(3) -0.006(2) 0.006(2) -0.004(2)
O62 0.034(3) 0.030(3) 0.044(3) -0.001(2) 0.001(2) -0.005(2)
O71 0.17(3) 0.14(3) 0.13(2) 0.008(19) -0.01(2) 0.01(2)
O101 0.035(3) 0.090(5) 0.039(3) 0.010(3) 0.005(2) -0.003(3)
O201 0.070(4) 0.030(3) 0.041(3) 0.005(2) 0.005(3) -0.007(3)
O301 0.032(3) 0.081(4) 0.053(3) 0.006(3) -0.007(3) -0.010(3)
O401 0.065(4) 0.030(3) 0.028(2) -0.003(2) 0.005(2) -0.004(2)
N1 0.041(4) 0.032(3) 0.040(3) -0.007(3) 0.004(3) -0.003(3)
N01 0.040(3) 0.036(3) 0.032(3) -0.003(3) 0.000(3) -0.002(3)
N2 0.044(4) 0.033(3) 0.042(3) -0.005(3) -0.002(3) 0.002(3)
N03 0.047(5) 0.082(6) 0.048(4) -0.003(4) 0.000(4) 0.008(4)
N3 0.040(3) 0.034(3) 0.035(3) -0.005(3) 0.010(3) -0.001(3)
N02 0.062(4) 0.042(4) 0.030(3) -0.002(3) 0.002(3) -0.007(3)
N4 0.042(3) 0.041(3) 0.023(3) 0.001(2) 0.002(2) -0.007(3)
N04 0.049(8) 0.041(7) 0.071(9) -0.011(6) 0.000(7) 0.006(6)
N04B 0.046(14) 0.062(16) 0.09(2) 0.017(15) -0.014(13) 0.007(13)
N101 0.037(3) 0.043(4) 0.032(3) -0.001(3) 0.004(3) -0.005(3)
N201 0.041(3) 0.030(3) 0.036(3) 0.002(3) 0.005(3) -0.001(3)
N301 0.035(3) 0.044(4) 0.040(3) 0.008(3) -0.009(3) -0.009(3)
N401 0.037(3) 0.034(3) 0.024(3) -0.001(2) -0.002(2) -0.010(3)
C1 0.047(5) 0.040(5) 0.085(7) -0.016(4) -0.001(5) -0.005(4)
C2 0.047(5) 0.052(5) 0.071(6) 0.004(4) -0.004(4) -0.015(4)
C3 0.042(4) 0.034(4) 0.040(4) 0.004(3) 0.011(3) -0.006(3)
C4 0.041(4) 0.043(4) 0.039(4) 0.009(3) 0.004(3) -0.009(4)
C10 0.038(4) 0.042(4) 0.035(4) -0.005(3) -0.001(3) 0.008(3)
C11 0.035(4) 0.041(4) 0.034(4) 0.000(3) -0.003(3) -0.001(3)
C12 0.039(4) 0.065(6) 0.047(5) 0.006(4) -0.009(4) -0.016(4)
C13 0.040(4) 0.069(6) 0.047(5) 0.012(4) 0.000(4) -0.018(4)
C14 0.030(4) 0.049(4) 0.033(4) 0.005(3) -0.001(3) -0.002(3)
C15 0.033(4) 0.048(4) 0.035(4) -0.005(3) 0.000(3) -0.006(3)
C16 0.037(4) 0.039(4) 0.036(4) 0.002(3) 0.009(3) -0.003(3)
C20 0.043(4) 0.032(4) 0.038(4) -0.003(3) 0.004(3) 0.001(3)
C21 0.038(4) 0.033(4) 0.041(4) -0.003(3) 0.005(3) 0.002(3)
C22 0.053(5) 0.036(4) 0.047(5) 0.001(3) -0.003(4) -0.015(4)
C23 0.052(5) 0.039(4) 0.047(5) 0.006(4) 0.004(4) -0.019(4)
C24 0.046(4) 0.031(4) 0.039(4) -0.002(3) 0.008(3) 0.001(3)
C25 0.057(5) 0.033(4) 0.041(4) -0.005(3) 0.005(4) -0.013(4)
C26 0.052(5) 0.033(4) 0.041(4) -0.002(3) 0.011(4) -0.009(4)
C30 0.035(4) 0.035(4) 0.044(4) -0.001(3) 0.004(3) 0.002(3)
C31 0.039(4) 0.027(4) 0.046(4) 0.004(3) 0.008(3) 0.005(3)
C32 0.034(4) 0.056(5) 0.056(5) 0.008(4) 0.006(4) -0.006(4)
C33 0.038(4) 0.058(5) 0.050(5) 0.003(4) 0.001(4) -0.015(4)
C34 0.035(4) 0.035(4) 0.049(4) 0.006(3) 0.003(3) -0.005(3)
C35 0.032(4) 0.048(5) 0.045(4) 0.007(4) 0.006(3) -0.006(3)
C36 0.039(4) 0.041(4) 0.046(4) 0.001(3) 0.000(3) -0.008(3)
C40 0.049(4) 0.031(4) 0.028(3) 0.003(3) 0.005(3) 0.007(3)
C41 0.046(4) 0.029(4) 0.028(3) -0.002(3) 0.006(3) 0.007(3)
C42 0.049(4) 0.030(4) 0.036(4) 0.006(3) 0.013(3) -0.008(3)
C43 0.048(4) 0.032(4) 0.032(4) -0.002(3) 0.000(3) -0.009(3)
C44 0.044(4) 0.030(4) 0.029(3) -0.002(3) 0.005(3) 0.004(3)
C45 0.059(5) 0.027(4) 0.035(4) -0.001(3) 0.008(4) -0.006(4)
C46 0.055(5) 0.034(4) 0.028(4) -0.002(3) 0.003(3) -0.010(4)
C51 0.039(4) 0.043(4) 0.058(5) -0.005(4) 0.008(4) 0.001(4)
C52 0.046(5) 0.037(4) 0.083(6) 0.009(4) 0.014(4) 0.012(4)
C101 0.045(4) 0.044(4) 0.036(4) 0.006(3) 0.009(3) -0.009(4)
C102 0.041(5) 0.130(10) 0.048(5) 0.002(6) 0.009(4) -0.010(6)
C103 0.041(4) 0.079(6) 0.036(4) 0.004(4) 0.010(4) -0.008(4)
C201 0.037(4) 0.036(4) 0.046(4) 0.001(3) 0.008(3) -0.003(3)
C202 0.055(5) 0.041(4) 0.043(4) 0.008(3) 0.001(4) -0.006(4)
C203 0.063(5) 0.041(4) 0.042(4) 0.008(4) 0.002(4) -0.010(4)
C301 0.042(4) 0.034(4) 0.049(4) 0.008(3) 0.003(4) -0.007(3)
C302 0.050(5) 0.093(8) 0.048(5) 0.023(5) -0.011(4) -0.026(5)
C303 0.043(5) 0.073(6) 0.045(5) 0.000(4) -0.010(4) -0.013(4)
C401 0.036(4) 0.030(4) 0.029(3) -0.003(3) 0.001(3) -0.002(3)
C402 0.061(5) 0.041(4) 0.026(4) -0.005(3) 0.002(3) -0.009(4)
C403 0.056(5) 0.038(4) 0.029(4) -0.005(3) 0.006(3) -0.008(4)

loop_
_atom_type_symbol
_atom_type_description
_atom_type_scat_dispersion_real
_atom_type_scat_dispersion_imag
_atom_type_scat_source
Cu Cu 0.3201 1.2651 'International Tables Vol C Tables 4.2.6.8 and 6.1.1.4'
O O 0.0106 0.0060 'International Tables Vol C Tables 4.2.6.8 and 6.1.1.4'
N N 0.0061 0.0033 'International Tables Vol C Tables 4.2.6.8 and 6.1.1.4'
C C 0.0033 0.0016 'International Tables Vol C Tables 4.2.6.8 and 6.1.1.4'
H H 0.0000 0.0000 'International Tables Vol C Tables 4.2.6.8 and 6.1.1.4'

loop_
_geom_angle_atom_site_label_1
_geom_angle_atom_site_label_2
_geom_angle_atom_site_label_3
_geom_angle
_geom_angle_site_symmetry_1
O51 Cu1 O52 77.7(2) .
O51 Cu1 N201 170.0(2) .
O52 Cu1 N201 94.8(2) .
O51 Cu1 N101 94.6(2) .
O52 Cu1 N101 170.9(2) .
N201 Cu1 N101 92.3(3) .
O51 Cu1 O11 95.37(19) .
O52 Cu1 O11 91.8(2) .
N201 Cu1 O11 91.4(2) .
N101 Cu1 O11 93.6(2) .
O51 Cu1 Cu2 40.77(14) .
O52 Cu1 Cu2 40.90(14) .
N201 Cu1 Cu2 133.97(18) .
N101 Cu1 Cu2 133.17(19) .
O11 Cu1 Cu2 80.92(13) .
O51 Cu2 O52 77.6(2) .
O51 Cu2 N401 94.7(2) .
O52 Cu2 N401 171.2(2) .
O51 Cu2 N301 170.8(2) .
O52 Cu2 N301 95.2(2) .
N401 Cu2 N301 92.0(3) .
O51 Cu2 O12 94.1(2) .
O52 Cu2 O12 92.3(2) .
N401 Cu2 O12 92.6(2) .
N301 Cu2 O12 91.9(2) .
O51 Cu2 Cu1 40.75(14) .
O52 Cu2 Cu1 40.83(14) .
N401 Cu2 Cu1 133.22(17) .
N301 Cu2 Cu1 134.09(19) .
O12 Cu2 Cu1 80.40(14) .
O62 Cu3 O61 81.5(2) .
O62 Cu3 N1 174.2(2) .
O61 Cu3 N1 94.6(2) .
O62 Cu3 N2 99.0(2) .
O61 Cu3 N2 175.8(2) .
N1 Cu3 N2 84.6(2) .
O62 Cu3 O21 97.6(2) .
O61 Cu3 O21 95.4(2) .
N1 Cu3 O21 87.0(2) .
N2 Cu3 O21 88.7(2) .
O62 Cu3 Cu4 42.99(14) .
O61 Cu3 Cu4 42.76(14) .
N1 Cu3 Cu4 134.72(18) .
N2 Cu3 Cu4 139.13(18) .
O21 Cu3 Cu4 83.83(14) .
O61 Cu4 O62 81.4(2) .
O61 Cu4 N4 94.3(2) .
O62 Cu4 N4 175.3(2) .
O61 Cu4 N3 174.0(2) .
O62 Cu4 N3 99.3(2) .
N4 Cu4 N3 84.8(2) .
O61 Cu4 O22 95.8(2) .
O62 Cu4 O22 92.1(2) .
N4 Cu4 O22 90.2(2) .
N3 Cu4 O22 90.1(2) .
O61 Cu4 Cu3 42.89(14) .
O62 Cu4 Cu3 42.82(14) .
N4 Cu4 Cu3 133.77(18) .
N3 Cu4 Cu3 139.79(17) .
O22 Cu4 Cu3 80.49(14) .
N01 O12 Cu2 129.9(4) .
N01 O11 Cu1 126.9(4) .
N02 O21 Cu3 117.9(5) .
N02 O22 Cu4 124.7(4) .
O71 O43B N04B 163(3) .
C51 O51 Cu1 123.1(4) .
C51 O51 Cu2 121.8(4) .
Cu1 O51 Cu2 98.5(2) .
C52 O52 Cu1 123.0(5) .
C52 O52 Cu2 122.4(5) .
Cu1 O52 Cu2 98.3(2) .
Cu4 O61 Cu3 94.3(2) .
Cu3 O62 Cu4 94.2(2) .
O43B O71 O43B 179.992(5) 3_666
C101 O101 C102 107.4(6) .
C201 O201 C202 106.8(6) .
C301 O301 C302 107.6(6) .
C401 O401 C402 106.9(5) .
C1 N1 C10 115.3(6) .
C1 N1 Cu3 109.7(5) .
C10 N1 Cu3 117.1(5) .
C1 N1 H1 104.4 .
C10 N1 H1 104.4 .
Cu3 N1 H1 104.4 .
O13 N01 O12 119.9(6) .
O13 N01 O11 118.3(6) .
O12 N01 O11 121.8(6) .
C20 N2 C2 110.3(6) .
C20 N2 Cu3 123.3(5) .
C2 N2 Cu3 105.8(5) .
C20 N2 H2 105.4 .
C2 N2 H2 105.4 .
Cu3 N2 H2 105.4 .
O32 N03 O33 121.5(9) .
O32 N03 O31 117.6(8) .
O33 N03 O31 120.9(8) .
C3 N3 C30 112.3(6) .
C3 N3 Cu4 106.9(4) .
C30 N3 Cu4 122.9(5) .
C3 N3 H3 104.3 .
C30 N3 H3 104.3 .
Cu4 N3 H3 104.3 .
O23 N02 O21 119.7(7) .
O23 N02 O22 118.7(7) .
O21 N02 O22 121.3(6) .
C4 N4 C40 114.1(6) .
C4 N4 Cu4 108.4(5) .
C40 N4 Cu4 118.1(4) .
C4 N4 H4 105.0 .
C40 N4 H4 105.0 .
Cu4 N4 H4 105.0 .
O41 N04 O43 118.7(7) .
O41 N04 O42 121.0(7) .
O43 N04 O42 119.5(6) .
O42 N04B O43B 120.8(7) .
O42 N04B O41B 119.2(7) .
O43B N04B O41B 120.0(7) .
C101 N101 C103 106.3(6) .
C101 N101 Cu1 137.0(5) .
C103 N101 Cu1 116.6(5) .
C201 N201 C203 107.0(6) .
C201 N201 Cu1 129.9(5) .
C203 N201 Cu1 123.0(5) .
C301 N301 C303 107.4(6) .
C301 N301 Cu2 133.1(5) .
C303 N301 Cu2 119.4(5) .
C401 N401 C403 107.5(6) .
C401 N401 Cu2 135.1(5) .
C403 N401 Cu2 117.4(4) .
C2 C1 N1 109.8(7) .
C2 C1 H5 109.7 .
N1 C1 H5 109.7 .
C2 C1 H6 109.7 .
N1 C1 H6 109.7 .
H5 C1 H6 108.2 .
C1 C2 N2 109.6(7) .
C1 C2 H7 109.8 .
N2 C2 H7 109.8 .
C1 C2 H8 109.8 .
N2 C2 H8 109.8 .
H7 C2 H8 108.2 .
N3 C3 C4 106.6(6) .
N3 C3 H9 110.4 .
C4 C3 H9 110.4 .
N3 C3 H10 110.4 .
C4 C3 H10 110.4 .
H9 C3 H10 108.6 .
N4 C4 C3 110.1(6) .
N4 C4 H11 109.6 .
C3 C4 H11 109.6 .
N4 C4 H12 109.6 .
C3 C4 H12 109.6 .
H11 C4 H12 108.2 .
N1 C10 C11 114.9(6) .
N1 C10 H13 108.6 .
C11 C10 H13 108.6 .
N1 C10 H14 108.6 .
C11 C10 H14 108.6 .
H13 C10 H14 107.5 .
C12 C11 C16 118.0(7) .
C12 C11 C10 121.0(7) .
C16 C11 C10 120.6(7) .
C11 C12 C13 121.5(7) .
C11 C12 H15 119.2 .
C13 C12 H15 119.2 .
C14 C13 C12 119.9(7) .
C14 C13 H16 120.0 .
C12 C13 H16 120.0 .
C13 C14 C15 119.0(7) .
C13 C14 C101 118.6(7) .
C15 C14 C101 122.3(7) .
C16 C15 C14 120.7(7) .
C16 C15 H17 119.6 .
C14 C15 H17 119.6 .
C15 C16 C11 120.9(7) .
C15 C16 H18 119.6 .
C11 C16 H18 119.6 .
N2 C20 C21 114.6(6) .
N2 C20 H19 108.6 .
C21 C20 H19 108.6 .
N2 C20 H20 108.6 .
C21 C20 H20 108.6 .
H19 C20 H20 107.6 .
C26 C21 C22 118.0(7) .
C26 C21 C20 121.2(7) .
C22 C21 C20 120.7(7) .
C23 C22 C21 120.6(7) .
C23 C22 H21 119.7 .
C21 C22 H21 119.7 .
C22 C23 C24 121.3(7) .
C22 C23 H22 119.3 .
C24 C23 H22 119.3 .
C23 C24 C25 118.5(7) .
C23 C24 C201 121.0(7) .
C25 C24 C201 120.2(7) .
C26 C25 C24 119.6(7) .
C26 C25 H23 120.2 .
C24 C25 H23 120.2 .
C25 C26 C21 121.9(7) .
C25 C26 H24 119.1 .
C21 C26 H24 119.1 .
N3 C30 C31 113.1(6) .
N3 C30 H25 109.0 .
C31 C30 H25 109.0 .
N3 C30 H26 109.0 .
C31 C30 H26 109.0 .
H25 C30 H26 107.8 .
C36 C31 C32 118.4(7) .
C36 C31 C30 120.6(7) .
C32 C31 C30 120.9(7) .
C33 C32 C31 121.6(7) .
C33 C32 H27 119.2 .
C31 C32 H27 119.2 .
C32 C33 C34 120.2(7) .
C32 C33 H28 119.9 .
C34 C33 H28 119.9 .
C33 C34 C35 118.3(7) .
C33 C34 C301 120.2(7) .
C35 C34 C301 121.3(7) .
C36 C35 C34 120.3(7) .
C36 C35 H29 119.8 .
C34 C35 H29 119.8 .
C35 C36 C31 121.0(7) .
C35 C36 H30 119.5 .
C31 C36 H30 119.5 .
N4 C40 C41 115.6(6) .
N4 C40 H31 108.4 .
C41 C40 H31 108.4 .
N4 C40 H32 108.4 .
C41 C40 H32 108.4 .
H31 C40 H32 107.4 .
C42 C41 C46 118.4(6) .
C42 C41 C40 120.1(6) .
C46 C41 C40 121.2(7) .
C43 C42 C41 121.3(7) .
C43 C42 H33 119.4 .
C41 C42 H33 119.4 .
C42 C43 C44 119.7(7) .
C42 C43 H34 120.2 .
C44 C43 H34 120.2 .
C45 C44 C43 119.2(6) .
C45 C44 C401 120.8(6) .
C43 C44 C401 119.7(6) .
C46 C45 C44 120.2(7) .
C46 C45 H35 119.9 .
C44 C45 H35 119.9 .
C45 C46 C41 121.1(7) .
C45 C46 H36 119.4 .
C41 C46 H36 119.4 .
O51 C51 H37 109.5 .
O51 C51 H38 109.5 .
H37 C51 H38 109.5 .
O51 C51 H39 109.5 .
H37 C51 H39 109.5 .
H38 C51 H39 109.5 .
O52 C52 H40 109.5 .
O52 C52 H41 109.5 .
H40 C52 H41 109.5 .
O52 C52 H42 109.5 .
H40 C52 H42 109.5 .
H41 C52 H42 109.5 .
N101 C101 O101 116.9(7) .
N101 C101 C14 127.3(7) .
O101 C101 C14 115.7(7) .
O101 C102 C103 104.5(7) .
O101 C102 H43 110.8 .
C103 C102 H43 110.8 .
O101 C102 H44 110.8 .
C103 C102 H44 110.8 .
H43 C102 H44 108.9 .
C102 C103 N101 104.8(7) .
C102 C103 H45 110.8 .
N101 C103 H45 110.8 .
C102 C103 H46 110.8 .
N101 C103 H46 110.8 .
H45 C103 H46 108.9 .
N201 C201 O201 117.4(7) .
N201 C201 C24 128.6(7) .
O201 C201 C24 114.0(6) .
O201 C202 C203 104.4(6) .
O201 C202 H47 110.9 .
C203 C202 H47 110.9 .
O201 C202 H48 110.9 .
C203 C202 H48 110.9 .
H47 C202 H48 108.9 .
N201 C203 C202 104.0(6) .
N201 C203 H49 111.0 .
C202 C203 H49 111.0 .
N201 C203 H50 111.0 .
C202 C203 H50 111.0 .
H49 C203 H50 109.0 .
N301 C301 O301 116.7(7) .
N301 C301 C34 127.6(7) .
O301 C301 C34 115.7(7) .
O301 C302 C303 104.2(6) .
O301 C302 H51 110.9 .
C303 C302 H51 110.9 .
O301 C302 H52 110.9 .
C303 C302 H52 110.9 .
H51 C302 H52 108.9 .
N301 C303 C302 104.0(7) .
N301 C303 H53 111.0 .
C302 C303 H53 111.0 .
N301 C303 H54 111.0 .
C302 C303 H54 111.0 .
H53 C303 H54 109.0 .
N401 C401 O401 116.7(6) .
N401 C401 C44 128.9(6) .
O401 C401 C44 114.3(6) .
O401 C402 C403 104.3(6) .
O401 C402 H55 110.9 .
C403 C402 H55 110.9 .
O401 C402 H56 110.9 .
C403 C402 H56 110.9 .
H55 C402 H56 108.9 .
N401 C403 C402 103.6(6) .
N401 C403 H57 111.0 .
C402 C403 H57 111.0 .
N401 C403 H58 111.0 .
C402 C403 H58 111.0 .
H57 C403 H58 109.0 .

loop_
_geom_bond_atom_site_label_1
_geom_bond_atom_site_label_2
_geom_bond_distance
_geom_bond_site_symmetry_2
Cu1 O51 1.943(5) .
Cu1 O52 1.945(5) .
Cu1 N201 1.985(6) .
Cu1 N101 1.999(6) .
Cu1 O11 2.376(5) .
Cu1 Cu2 2.9439(12) .
Cu2 O51 1.944(5) .
Cu2 O52 1.948(5) .
Cu2 N401 2.001(6) .
Cu2 N301 2.004(6) .
Cu2 O12 2.340(5) .
Cu3 O62 1.939(5) .
Cu3 O61 1.942(5) .
Cu3 N1 2.033(6) .
Cu3 N2 2.033(6) .
Cu3 O21 2.393(5) .
Cu3 Cu4 2.8444(12) .
Cu4 O61 1.937(5) .
Cu4 O62 1.945(5) .
Cu4 N4 2.027(6) .
Cu4 N3 2.032(6) .
Cu4 O22 2.371(5) .
O13 N01 1.228(8) .
O12 N01 1.240(8) .
O11 N01 1.255(8) .
O31 N03 1.245(10) .
O32 N03 1.211(10) .
O33 N03 1.232(10) .
O21 N02 1.260(8) .
O22 N02 1.268(8) .
O23 N02 1.243(8) .
O41 N04 1.221(8) .
O41B N04B 1.229(8) .
O42 N04B 1.223(8) .
O42 N04 1.245(8) .
O43 N04 1.230(8) .
O43B O71 1.181(17) .
O43B N04B 1.226(8) .
O51 C51 1.407(9) .
O52 C52 1.422(9) .
O71 O43B 1.181(17) 3_666
O101 C101 1.327(9) .
O101 C102 1.459(10) .
O201 C201 1.337(9) .
O201 C202 1.470(9) .
O301 C301 1.331(9) .
O301 C302 1.451(10) .
O401 C401 1.342(8) .
O401 C402 1.456(8) .
N1 C1 1.478(10) .
N1 C10 1.488(9) .
N1 H1 0.9300 .
N2 C20 1.495(9) .
N2 C2 1.518(10) .
N2 H2 0.9300 .
N3 C3 1.486(9) .
N3 C30 1.489(9) .
N3 H3 0.9300 .
N4 C4 1.471(9) .
N4 C40 1.494(9) .
N4 H4 0.9300 .
N101 C101 1.289(10) .
N101 C103 1.498(9) .
N201 C201 1.280(9) .
N201 C203 1.499(9) .
N301 C301 1.272(10) .
N301 C303 1.487(10) .
N401 C401 1.268(9) .
N401 C403 1.494(9) .
C1 C2 1.455(13) .
C1 H5 0.9900 .
C1 H6 0.9900 .
C2 H7 0.9900 .
C2 H8 0.9900 .
C3 C4 1.505(10) .
C3 H9 0.9900 .
C3 H10 0.9900 .
C4 H11 0.9900 .
C4 H12 0.9900 .
C10 C11 1.519(10) .
C10 H13 0.9900 .
C10 H14 0.9900 .
C11 C12 1.381(11) .
C11 C16 1.403(10) .
C12 C13 1.390(11) .
C12 H15 0.9500 .
C13 C14 1.386(11) .
C13 H16 0.9500 .
C14 C15 1.393(10) .
C14 C101 1.473(10) .
C15 C16 1.371(10) .
C15 H17 0.9500 .
C16 H18 0.9500 .
C20 C21 1.505(10) .
C20 H19 0.9900 .
C20 H20 0.9900 .
C21 C26 1.385(10) .
C21 C22 1.397(10) .
C22 C23 1.374(11) .
C22 H21 0.9500 .
C23 C24 1.378(10) .
C23 H22 0.9500 .
C24 C25 1.413(10) .
C24 C201 1.461(10) .
C25 C26 1.374(11) .
C25 H23 0.9500 .
C26 H24 0.9500 .
C30 C31 1.511(10) .
C30 H25 0.9900 .
C30 H26 0.9900 .
C31 C36 1.383(10) .
C31 C32 1.387(11) .
C32 C33 1.374(12) .
C32 H27 0.9500 .
C33 C34 1.396(11) .
C33 H28 0.9500 .
C34 C35 1.405(10) .
C34 C301 1.466(11) .
C35 C36 1.382(11) .
C35 H29 0.9500 .
C36 H30 0.9500 .
C40 C41 1.515(9) .
C40 H31 0.9900 .
C40 H32 0.9900 .
C41 C42 1.382(10) .
C41 C46 1.387(10) .
C42 C43 1.379(10) .
C42 H33 0.9500 .
C43 C44 1.398(10) .
C43 H34 0.9500 .
C44 C45 1.383(10) .
C44 C401 1.471(9) .
C45 C46 1.376(10) .
C45 H35 0.9500 .
C46 H36 0.9500 .
C51 H37 0.9800 .
C51 H38 0.9800 .
C51 H39 0.9800 .
C52 H40 0.9800 .
C52 H41 0.9800 .
C52 H42 0.9800 .
C102 C103 1.481(11) .
C102 H43 0.9900 .
C102 H44 0.9900 .
C103 H45 0.9900 .
C103 H46 0.9900 .
C202 C203 1.503(11) .
C202 H47 0.9900 .
C202 H48 0.9900 .
C203 H49 0.9900 .
C203 H50 0.9900 .
C302 C303 1.499(12) .
C302 H51 0.9900 .
C302 H52 0.9900 .
C303 H53 0.9900 .
C303 H54 0.9900 .
C402 C403 1.498(10) .
C402 H55 0.9900 .
C402 H56 0.9900 .
C403 H57 0.9900 .
C403 H58 0.9900 .

loop_
_geom_torsion_atom_site_label_1
_geom_torsion_atom_site_label_2
_geom_torsion_atom_site_label_3
_geom_torsion_atom_site_label_4
_geom_torsion
O52 Cu1 Cu2 O51 147.2(3)
N201 Cu1 Cu2 O51 167.6(3)
N101 Cu1 Cu2 O51 -22.9(3)
O11 Cu1 Cu2 O51 -109.3(3)
O51 Cu1 Cu2 O52 -147.2(3)
N201 Cu1 Cu2 O52 20.4(3)
N101 Cu1 Cu2 O52 -170.1(3)
O11 Cu1 Cu2 O52 103.5(3)
O51 Cu1 Cu2 N401 23.4(3)
O52 Cu1 Cu2 N401 170.6(3)
N201 Cu1 Cu2 N401 -169.0(3)
N101 Cu1 Cu2 N401 0.5(3)
O11 Cu1 Cu2 N401 -85.9(3)
O51 Cu1 Cu2 N301 -168.8(3)
O52 Cu1 Cu2 N301 -21.6(3)
N201 Cu1 Cu2 N301 -1.2(4)
N101 Cu1 Cu2 N301 168.3(3)
O11 Cu1 Cu2 N301 81.9(3)
O51 Cu1 Cu2 O12 107.9(3)
O52 Cu1 Cu2 O12 -104.9(3)
N201 Cu1 Cu2 O12 -84.5(3)
N101 Cu1 Cu2 O12 85.0(3)
O11 Cu1 Cu2 O12 -1.4(2)
O62 Cu3 Cu4 O61 -147.1(3)
N1 Cu3 Cu4 O61 25.3(3)
N2 Cu3 Cu4 O61 -174.3(3)
O21 Cu3 Cu4 O61 104.8(3)
O61 Cu3 Cu4 O62 147.1(3)
N1 Cu3 Cu4 O62 172.4(3)
N2 Cu3 Cu4 O62 -27.2(3)
O21 Cu3 Cu4 O62 -108.1(3)
O62 Cu3 Cu4 N4 -175.5(3)
O61 Cu3 Cu4 N4 -28.4(3)
N1 Cu3 Cu4 N4 -3.0(3)
N2 Cu3 Cu4 N4 157.3(3)
O21 Cu3 Cu4 N4 76.5(3)
O62 Cu3 Cu4 N3 24.8(3)
O61 Cu3 Cu4 N3 171.9(3)
N1 Cu3 Cu4 N3 -162.8(4)
N2 Cu3 Cu4 N3 -2.5(4)
O21 Cu3 Cu4 N3 -83.3(3)
O62 Cu3 Cu4 O22 103.5(3)
O61 Cu3 Cu4 O22 -109.4(3)
N1 Cu3 Cu4 O22 -84.0(3)
N2 Cu3 Cu4 O22 76.3(3)
O21 Cu3 Cu4 O22 -4.5(2)
O51 Cu2 O12 N01 40.7(7)
O52 Cu2 O12 N01 -37.0(7)
N401 Cu2 O12 N01 135.6(7)
N301 Cu2 O12 N01 -132.3(7)
Cu1 Cu2 O12 N01 2.2(6)
O51 Cu1 O11 N01 -36.2(6)
O52 Cu1 O11 N01 41.6(6)
N201 Cu1 O11 N01 136.4(6)
N101 Cu1 O11 N01 -131.1(6)
Cu2 Cu1 O11 N01 2.1(6)
O62 Cu3 O21 N02 -16.6(6)
O61 Cu3 O21 N02 65.5(6)
N1 Cu3 O21 N02 159.8(6)
N2 Cu3 O21 N02 -115.5(6)
Cu4 Cu3 O21 N02 24.2(5)
O61 Cu4 O22 N02 -52.9(7)
O62 Cu4 O22 N02 28.7(7)
N4 Cu4 O22 N02 -147.2(7)
N3 Cu4 O22 N02 128.0(7)
Cu3 Cu4 O22 N02 -12.7(7)
O52 Cu1 O51 C51 -158.4(6)
N101 Cu1 O51 C51 26.3(6)
O11 Cu1 O51 C51 -67.7(5)
Cu2 Cu1 O51 C51 -137.1(6)
O52 Cu1 O51 Cu2 -21.3(2)
N101 Cu1 O51 Cu2 163.5(2)
O11 Cu1 O51 Cu2 69.4(2)
O52 Cu2 O51 C51 159.1(5)
N401 Cu2 O51 C51 -25.2(5)
O12 Cu2 O51 C51 67.7(5)
Cu1 Cu2 O51 C51 137.9(6)
O52 Cu2 O51 Cu1 21.26(19)
N401 Cu2 O51 Cu1 -163.1(2)
O12 Cu2 O51 Cu1 -70.2(2)
O51 Cu1 O52 C52 158.9(6)
N201 Cu1 O52 C52 -27.7(6)
O11 Cu1 O52 C52 63.8(6)
Cu2 Cu1 O52 C52 137.7(7)
O51 Cu1 O52 Cu2 21.23(19)
N201 Cu1 O52 Cu2 -165.4(2)
O11 Cu1 O52 Cu2 -73.9(2)
O51 Cu2 O52 C52 -159.3(6)
N301 Cu2 O52 C52 26.5(6)
O12 Cu2 O52 C52 -65.6(6)
Cu1 Cu2 O52 C52 -138.1(6)
O51 Cu2 O52 Cu1 -21.23(19)
N301 Cu2 O52 Cu1 164.6(2)
O12 Cu2 O52 Cu1 72.5(2)
O62 Cu4 O61 Cu3 -21.9(2)
N4 Cu4 O61 Cu3 159.9(2)
O22 Cu4 O61 Cu3 69.3(2)
O62 Cu3 O61 Cu4 22.0(2)
N1 Cu3 O61 Cu4 -162.3(2)
O21 Cu3 O61 Cu4 -74.9(2)
O61 Cu3 O62 Cu4 -21.9(2)
N2 Cu3 O62 Cu4 162.3(2)
O21 Cu3 O62 Cu4 72.4(2)
O61 Cu4 O62 Cu3 22.0(2)
N3 Cu4 O62 Cu3 -164.1(2)
O22 Cu4 O62 Cu3 -73.6(2)
O61 Cu3 N1 C1 178.6(6)
N2 Cu3 N1 C1 -5.5(6)
O21 Cu3 N1 C1 83.5(6)
Cu4 Cu3 N1 C1 161.7(5)
O61 Cu3 N1 C10 -47.5(5)
N2 Cu3 N1 C10 128.4(5)
O21 Cu3 N1 C10 -142.6(5)
Cu4 Cu3 N1 C10 -64.4(6)
Cu2 O12 N01 O13 177.1(6)
Cu2 O12 N01 O11 -1.3(11)
Cu1 O11 N01 O13 -179.6(5)
Cu1 O11 N01 O12 -1.1(10)
O62 Cu3 N2 C20 27.5(6)
N1 Cu3 N2 C20 -147.9(6)
O21 Cu3 N2 C20 125.0(6)
Cu4 Cu3 N2 C20 46.0(7)
O62 Cu3 N2 C2 155.6(5)
N1 Cu3 N2 C2 -19.9(5)
O21 Cu3 N2 C2 -107.0(5)
Cu4 Cu3 N2 C2 174.0(4)
O62 Cu4 N3 C3 -156.3(4)
N4 Cu4 N3 C3 21.4(4)
O22 Cu4 N3 C3 111.6(4)
Cu3 Cu4 N3 C3 -173.1(3)
O62 Cu4 N3 C30 -24.2(5)
N4 Cu4 N3 C30 153.5(5)
O22 Cu4 N3 C30 -116.3(5)
Cu3 Cu4 N3 C30 -41.0(6)
Cu3 O21 N02 O23 143.2(6)
Cu3 O21 N02 O22 -42.3(9)
Cu4 O22 N02 O23 -147.7(6)
Cu4 O22 N02 O21 37.8(10)
O61 Cu4 N4 C4 -179.2(4)
N3 Cu4 N4 C4 6.8(4)
O22 Cu4 N4 C4 -83.3(5)
Cu3 Cu4 N4 C4 -160.3(4)
O61 Cu4 N4 C40 49.1(5)
N3 Cu4 N4 C40 -124.9(5)
O22 Cu4 N4 C40 145.0(5)
Cu3 Cu4 N4 C40 68.0(5)
O71 O43B N04B O41B 115(6)
O51 Cu1 N101 C101 76.2(8)
N201 Cu1 N101 C101 -96.5(8)
O11 Cu1 N101 C101 171.9(8)
Cu2 Cu1 N101 C101 91.0(8)
O51 Cu1 N101 C103 -105.0(6)
N201 Cu1 N101 C103 82.2(6)
O11 Cu1 N101 C103 -9.4(6)
Cu2 Cu1 N101 C103 -90.3(6)
O52 Cu1 N201 C201 -87.5(7)
N101 Cu1 N201 C201 86.9(7)
O11 Cu1 N201 C201 -179.5(7)
Cu2 Cu1 N201 C201 -100.8(7)
O52 Cu1 N201 C203 96.1(6)
N101 Cu1 N201 C203 -89.5(6)
O11 Cu1 N201 C203 4.2(6)
Cu2 Cu1 N201 C203 82.9(6)
O52 Cu2 N301 C301 81.7(8)
N401 Cu2 N301 C301 -93.2(8)
O12 Cu2 N301 C301 174.2(8)
Cu1 Cu2 N301 C301 95.7(7)
O52 Cu2 N301 C303 -100.9(6)
N401 Cu2 N301 C303 84.2(6)
O12 Cu2 N301 C303 -8.4(6)
Cu1 Cu2 N301 C303 -86.9(6)
O51 Cu2 N401 C401 -85.4(7)
N301 Cu2 N401 C401 88.2(7)
O12 Cu2 N401 C401 -179.8(7)
Cu1 Cu2 N401 C401 -100.5(7)
O51 Cu2 N401 C403 97.6(5)
N301 Cu2 N401 C403 -88.8(5)
O12 Cu2 N401 C403 3.2(5)
Cu1 Cu2 N401 C403 82.5(5)
C10 N1 C1 C2 -103.2(8)
Cu3 N1 C1 C2 31.6(9)
N1 C1 C2 N2 -50.1(10)
C20 N2 C2 C1 178.6(7)
Cu3 N2 C2 C1 43.2(8)
C30 N3 C3 C4 177.7(6)
Cu4 N3 C3 C4 -44.6(6)
C40 N4 C4 C3 99.7(7)
Cu4 N4 C4 C3 -34.0(7)
N3 C3 C4 N4 52.9(8)
C1 N1 C10 C11 72.4(9)
Cu3 N1 C10 C11 -59.0(8)
N1 C10 C11 C12 -112.2(9)
N1 C10 C11 C16 75.7(9)
C16 C11 C12 C13 0.5(13)
C10 C11 C12 C13 -171.8(8)
C11 C12 C13 C14 0.9(14)
C12 C13 C14 C15 -2.7(13)
C12 C13 C14 C101 172.9(8)
C13 C14 C15 C16 3.2(12)
C101 C14 C15 C16 -172.2(7)
C14 C15 C16 C11 -1.8(12)
C12 C11 C16 C15 -0.1(12)
C10 C11 C16 C15 172.2(7)
C2 N2 C20 C21 -59.5(8)
Cu3 N2 C20 C21 66.6(8)
N2 C20 C21 C26 -81.3(9)
N2 C20 C21 C22 102.1(8)
C26 C21 C22 C23 -3.3(12)
C20 C21 C22 C23 173.4(7)
C21 C22 C23 C24 1.8(13)
C22 C23 C24 C25 0.3(12)
C22 C23 C24 C201 -174.2(8)
C23 C24 C25 C26 -0.7(12)
C201 C24 C25 C26 173.8(7)
C24 C25 C26 C21 -0.9(13)
C22 C21 C26 C25 2.9(12)
C20 C21 C26 C25 -173.8(7)
C3 N3 C30 C31 57.5(8)
Cu4 N3 C30 C31 -72.4(7)
N3 C30 C31 C36 75.2(9)
N3 C30 C31 C32 -107.8(8)
C36 C31 C32 C33 -0.2(12)
C30 C31 C32 C33 -177.3(8)
C31 C32 C33 C34 -0.7(13)
C32 C33 C34 C35 1.2(12)
C32 C33 C34 C301 177.5(8)
C33 C34 C35 C36 -0.9(12)
C301 C34 C35 C36 -177.1(7)
C34 C35 C36 C31 0.0(12)
C32 C31 C36 C35 0.6(12)
C30 C31 C36 C35 177.6(7)
C4 N4 C40 C41 -76.5(8)
Cu4 N4 C40 C41 52.5(8)
N4 C40 C41 C42 110.9(8)
N4 C40 C41 C46 -76.1(9)
C46 C41 C42 C43 -2.8(11)
C40 C41 C42 C43 170.4(7)
C41 C42 C43 C44 0.8(12)
C42 C43 C44 C45 2.2(11)
C42 C43 C44 C401 -171.3(7)
C43 C44 C45 C46 -3.0(12)
C401 C44 C45 C46 170.3(7)
C44 C45 C46 C41 1.0(12)
C42 C41 C46 C45 1.9(11)
C40 C41 C46 C45 -171.2(7)
C103 N101 C101 O101 -2.3(10)
Cu1 N101 C101 O101 176.5(6)
C103 N101 C101 C14 174.5(8)
Cu1 N101 C101 C14 -6.7(14)
C102 O101 C101 N101 2.5(11)
C102 O101 C101 C14 -174.7(8)
C13 C14 C101 N101 164.4(8)
C15 C14 C101 N101 -20.1(13)
C13 C14 C101 O101 -18.7(11)
C15 C14 C101 O101 156.7(8)
C101 O101 C102 C103 -1.5(11)
O101 C102 C103 N101 0.2(11)
C101 N101 C103 C102 1.1(10)
Cu1 N101 C103 C102 -178.0(7)
C203 N201 C201 O201 2.6(9)
Cu1 N201 C201 O201 -174.2(5)
C203 N201 C201 C24 -176.3(8)
Cu1 N201 C201 C24 6.9(12)
C202 O201 C201 N201 1.4(9)
C202 O201 C201 C24 -179.5(6)
C23 C24 C201 N201 -150.4(8)
C25 C24 C201 N201 35.2(12)
C23 C24 C201 O201 30.6(11)
C25 C24 C201 O201 -143.8(7)
C201 O201 C202 C203 -4.6(9)
C201 N201 C203 C202 -5.3(9)
Cu1 N201 C203 C202 171.8(5)
O201 C202 C203 N201 5.8(8)
C303 N301 C301 O301 -2.2(10)
Cu2 N301 C301 O301 175.4(5)
C303 N301 C301 C34 176.7(8)
Cu2 N301 C301 C34 -5.7(13)
C302 O301 C301 N301 0.3(10)
C302 O301 C301 C34 -178.7(7)
C33 C34 C301 N301 163.0(8)
C35 C34 C301 N301 -20.9(13)
C33 C34 C301 O301 -18.2(11)
C35 C34 C301 O301 158.0(7)
C301 O301 C302 C303 1.6(10)
C301 N301 C303 C302 3.0(10)
Cu2 N301 C303 C302 -175.0(6)
O301 C302 C303 N301 -2.7(10)
C403 N401 C401 O401 3.9(9)
Cu2 N401 C401 O401 -173.3(5)
C403 N401 C401 C44 -171.6(7)
Cu2 N401 C401 C44 11.2(12)
C402 O401 C401 N401 2.8(9)
C402 O401 C401 C44 179.0(6)
C45 C44 C401 N401 29.1(12)
C43 C44 C401 N401 -157.6(8)
C45 C44 C401 O401 -146.5(7)
C43 C44 C401 O401 26.8(10)
C401 O401 C402 C403 -8.0(8)
C401 N401 C403 C402 -8.6(8)
Cu2 N401 C403 C402 169.1(5)
O401 C402 C403 N401 9.8(8)
